data_4517155
loop_
_publ_author_name
'Xiao, Hui'
'Zhang, Xu'
'Wang, Jin-Yun'
'Zhang, Li-Yi'
'Zhang, Qian-Chong'
'Chen, Zhong-Ning'

_publ_section_title
;
 Enhancing Phosphorescence through Rigidifying the Conformation to Achieve
 High-Efficiency OLEDs by Modified PEDOT.
;
_journal_name_full 'ACS applied materials &amp; interfaces'
_journal_paper_doi 10.1021/acsami.9b15807
_journal_year 2019
_chemical_formula_sum 'C104 H91 Au Cl N O4 P6 Pt2'
_chemical_formula_weight 2227.19
_space_group_crystal_system monoclinic
_space_group_IT_number 14
_space_group_name_Hall '-P 2yn'
_space_group_name_H-M_alt 'P 1 21/n 1'
_atom_sites_solution_hydrogens mixed
_audit_creation_method SHELXL-2016/6
_cell_angle_alpha 90
_cell_angle_beta 96.341(2)
_cell_angle_gamma 90
_cell_formula_units_Z 4
_cell_length_a 21.615(3)
_cell_length_b 24.376(3)
_cell_length_c 22.321(3)
_cell_measurement_reflns_used 31521
_cell_measurement_temperature 293(2)
_cell_measurement_theta_max 27.4971
_cell_measurement_theta_min 2.0132
_cell_volume 11689(3)
_computing_structure_refinement 'SHELXL-2016/6 (Sheldrick, 2016)'
_diffrn_ambient_temperature 293(2)
_diffrn_measured_fraction_theta_full 0.996
_diffrn_measured_fraction_theta_max 0.996
_diffrn_measurement_device_type 'Saturn724+ (2x2 bin mode)'
_diffrn_radiation_type MoK\a
_diffrn_radiation_wavelength 0.71073
_diffrn_reflns_av_R_equivalents 0.0494
_diffrn_reflns_av_unetI/netI 0.0410
_diffrn_reflns_Laue_measured_fraction_full 0.996
_diffrn_reflns_Laue_measured_fraction_max 0.996
_diffrn_reflns_limit_h_max 25
_diffrn_reflns_limit_h_min -25
_diffrn_reflns_limit_k_max 28
_diffrn_reflns_limit_k_min -28
_diffrn_reflns_limit_l_max 26
_diffrn_reflns_limit_l_min -26
_diffrn_reflns_number 84182
_diffrn_reflns_point_group_measured_fraction_full 0.996
_diffrn_reflns_point_group_measured_fraction_max 0.996
_diffrn_reflns_theta_full 24.999
_diffrn_reflns_theta_max 24.999
_diffrn_reflns_theta_min 2.072
_exptl_absorpt_coefficient_mu 3.786
_exptl_absorpt_correction_T_max 0.635
_exptl_absorpt_correction_T_min 0.511
_exptl_absorpt_correction_type multi-scan
_exptl_crystal_colour Yellow
_exptl_crystal_density_diffrn 1.266
_exptl_crystal_description Needle
_exptl_crystal_F_000 4384
_exptl_crystal_size_max 0.45
_exptl_crystal_size_mid 0.15
_exptl_crystal_size_min 0.12
_refine_diff_density_max 2.521
_refine_diff_density_min -3.658
_refine_diff_density_rms 0.203
_refine_ls_extinction_method none
_refine_ls_goodness_of_fit_ref 0.999
_refine_ls_hydrogen_treatment mixed
_refine_ls_matrix_type full
_refine_ls_number_parameters 1101
_refine_ls_number_reflns 20518
_refine_ls_number_restraints 318
_refine_ls_restrained_S_all 1.008
_refine_ls_R_factor_all 0.0648
_refine_ls_R_factor_gt 0.0600
_refine_ls_shift/su_max 0.016
_refine_ls_shift/su_mean 0.001
_refine_ls_structure_factor_coef Fsqd
_refine_ls_weighting_details 'w=1/[\s^2^(Fo^2^)+(0.1388P)^2^+35.1343P] where P=(Fo^2^+2Fc^2^)/3'
_refine_ls_weighting_scheme calc
_refine_ls_wR_factor_gt 0.1919
_refine_ls_wR_factor_ref 0.1986
_reflns_Friedel_coverage 0.000
_reflns_number_gt 17749
_reflns_number_total 20518
_reflns_threshold_expression 'I > 2\s(I)'
_cod_data_source_file am9b15807_si_003.cif
_cod_data_source_block 3
_cod_depositor_comments
;
The following automatic conversions were performed:

data item '_exptl_absorpt_correction_type' value 'Multi-scan' was
changed to 'multi-scan' in accordance with the
/home/data/users/saulius/crontab/automatic-downloads/rss-feeds/ACS/lib/dictionaries/cif_core.dic
dictionary named 'cif_core.dic' version 2.4.2 last updated on
2011-04-26.

Automatic conversion script
Id: cif_fix_values 6909 2019-04-08 15:41:33Z antanas 
;
_cod_original_sg_symbol_H-M 'P 21/n'
_cod_database_code 4517155
_shelx_shelxl_version_number 2016/6
_shelx_space_group_comment
;
The symmetry employed for this shelxl refinement is uniquely defined
by the following loop, which should always be used as a source of
symmetry information in preference to the above space-group names.
They are only intended as comments.
;

loop_
_space_group_symop_operation_xyz
'x, y, z'
'-x+1/2, y+1/2, -z+1/2'
'-x, -y, -z'
'x-1/2, -y-1/2, z-1/2'

loop_
_atom_site_label
_atom_site_type_symbol
_atom_site_fract_x
_atom_site_fract_y
_atom_site_fract_z
_atom_site_U_iso_or_equiv
_atom_site_adp_type
_atom_site_occupancy
_atom_site_site_symmetry_order
_atom_site_calc_flag
_atom_site_refinement_flags_posn
_atom_site_refinement_flags_adp
_atom_site_refinement_flags_occupancy
_atom_site_disorder_assembly
_atom_site_disorder_group
Pt1 Pt 0.23356(2) -0.18110(2) 0.35494(2) 0.04349(11) Uani 1 1 d . . . . .
Pt2 Pt 0.07879(2) -0.13323(2) 0.11409(2) 0.04387(11) Uani 1 1 d . . . . .
Au1 Au 0.14553(2) -0.16745(2) 0.23993(2) 0.04471(11) Uani 1 1 d . . . . .
Cl1 Cl 0.1209(3) 0.10955(17) 0.3539(3) 0.155(2) Uani 1 1 d D U . . .
P1 P 0.28627(9) -0.25083(8) 0.31228(9) 0.0442(4) Uani 1 1 d . . . . .
P2 P 0.19412(10) -0.23953(8) 0.19719(9) 0.0447(4) Uani 1 1 d . . . . .
P3 P 0.12586(10) -0.20687(9) 0.07287(9) 0.0484(5) Uani 1 1 d . . . . .
P4 P 0.04551(9) -0.05187(8) 0.15235(9) 0.0456(4) Uani 1 1 d . . . . .
P5 P 0.10997(10) -0.08783(8) 0.28017(9) 0.0455(4) Uani 1 1 d . . . . .
P6 P 0.20132(10) -0.10023(9) 0.39514(9) 0.0461(5) Uani 1 1 d . . . . .
O1 O 0.1798(5) 0.0830(6) 0.3712(8) 0.255(6) Uani 1 1 d D U . . .
O2 O 0.0828(7) 0.1002(6) 0.3996(6) 0.222(6) Uani 1 1 d D U . . .
O3 O 0.0951(8) 0.0839(5) 0.2997(5) 0.236(6) Uani 1 1 d D U . . .
O4 O 0.1317(6) 0.1645(3) 0.3449(6) 0.173(5) Uani 1 1 d D U . . .
N1 N 0.3119(3) -0.0760(3) 0.1812(3) 0.0555(17) Uani 1 1 d . . . . .
H1A H 0.279983 -0.090483 0.194875 0.067 Uiso 1 1 calc R U . . .
C1 C 0.2758(4) -0.2436(3) 0.2296(3) 0.0473(17) Uani 1 1 d . . . . .
H1B H 0.297220 -0.210692 0.218633 0.057 Uiso 1 1 calc R U . . .
H1C H 0.295191 -0.274633 0.211877 0.057 Uiso 1 1 calc R U . . .
C2 C 0.2009(4) -0.2259(4) 0.1175(3) 0.0509(19) Uani 1 1 d . . . . .
H2A H 0.217391 -0.258338 0.099775 0.061 Uiso 1 1 calc R U . . .
H2B H 0.230489 -0.196370 0.114727 0.061 Uiso 1 1 calc R U . . .
C3 C 0.0942(4) -0.0354(3) 0.2227(3) 0.0495(19) Uani 1 1 d . . . . .
H3A H 0.133950 -0.022549 0.211982 0.059 Uiso 1 1 calc R U . . .
H3B H 0.074827 -0.004732 0.241166 0.059 Uiso 1 1 calc R U . . .
C4 C 0.1706(4) -0.0557(3) 0.3323(3) 0.0496(18) Uani 1 1 d . . . . .
H4A H 0.153830 -0.022705 0.348643 0.060 Uiso 1 1 calc R U . . .
H4B H 0.204714 -0.044847 0.310044 0.060 Uiso 1 1 calc R U . . .
C5 C 0.3707(4) -0.2435(3) 0.3332(4) 0.053(2) Uani 1 1 d . . . . .
C6 C 0.3918(5) -0.2375(5) 0.3941(5) 0.080(3) Uani 1 1 d . . . . .
H6A H 0.363413 -0.238536 0.422469 0.096 Uiso 1 1 calc R U . . .
C7 C 0.4525(6) -0.2303(6) 0.4125(6) 0.101(4) Uani 1 1 d . . . . .
H7A H 0.465327 -0.224214 0.453093 0.121 Uiso 1 1 calc R U . . .
C8 C 0.4952(6) -0.2317(6) 0.3725(7) 0.102(4) Uani 1 1 d . . . . .
H8A H 0.537420 -0.228744 0.385771 0.122 Uiso 1 1 calc R U . . .
C9 C 0.4759(6) -0.2376(8) 0.3133(7) 0.126(6) Uani 1 1 d . . . . .
H9A H 0.504530 -0.235964 0.285124 0.151 Uiso 1 1 calc R U . . .
C10 C 0.4135(5) -0.2460(7) 0.2945(5) 0.106(5) Uani 1 1 d . . . . .
H10A H 0.401105 -0.253532 0.254101 0.128 Uiso 1 1 calc R U . . .
C11 C 0.2743(4) -0.3227(3) 0.3296(4) 0.056(2) Uani 1 1 d . . . . .
C12 C 0.2571(6) -0.3365(5) 0.3851(6) 0.090(4) Uani 1 1 d . . . . .
H12A H 0.247704 -0.309140 0.411625 0.108 Uiso 1 1 calc R U . . .
C15 C 0.2831(7) -0.4177(5) 0.3073(8) 0.111(5) Uani 1 1 d . . . . .
H15A H 0.293439 -0.444679 0.280632 0.133 Uiso 1 1 calc R U . . .
C16 C 0.2873(6) -0.3636(4) 0.2903(6) 0.085(3) Uani 1 1 d . . . . .
H16A H 0.298858 -0.354804 0.252515 0.102 Uiso 1 1 calc R U . . .
C17 C 0.1618(4) -0.3078(4) 0.2041(4) 0.055(2) Uani 1 1 d . . . . .
C18 C 0.1206(6) -0.3175(4) 0.2442(5) 0.077(3) Uani 1 1 d . . . . .
H18A H 0.104767 -0.288452 0.264845 0.093 Uiso 1 1 calc R U . . .
C19 C 0.1019(7) -0.3710(5) 0.2544(8) 0.108(5) Uani 1 1 d . . . . .
H19A H 0.076679 -0.378210 0.284703 0.129 Uiso 1 1 calc R U . . .
C20 C 0.1203(8) -0.4126(5) 0.2204(7) 0.105(5) Uani 1 1 d . . . . .
H20A H 0.104899 -0.447754 0.225591 0.126 Uiso 1 1 calc R U . . .
C21 C 0.1609(7) -0.4042(4) 0.1788(6) 0.091(4) Uani 1 1 d . . . . .
H21A H 0.173915 -0.433496 0.156561 0.109 Uiso 1 1 calc R U . . .
C22 C 0.1829(5) -0.3511(4) 0.1698(5) 0.072(3) Uani 1 1 d . . . . .
H22A H 0.210772 -0.344563 0.141691 0.086 Uiso 1 1 calc R U . . .
C23 C 0.0872(4) -0.2731(4) 0.0587(4) 0.061(2) Uani 1 1 d . . . . .
C24 C 0.0459(5) -0.2913(4) 0.0969(6) 0.073(3) Uani 1 1 d . . . . .
H24A H 0.034826 -0.268608 0.127464 0.088 Uiso 1 1 calc R U . . .
C25 C 0.0205(6) -0.3443(5) 0.0898(8) 0.099(4) Uani 1 1 d . . . . .
H25A H -0.006404 -0.357366 0.116234 0.119 Uiso 1 1 calc R U . . .
C26 C 0.0363(7) -0.3767(6) 0.0428(9) 0.105(5) Uani 1 1 d . . . . .
H26A H 0.019295 -0.411637 0.037353 0.126 Uiso 1 1 calc R U . . .
C27 C 0.0743(8) -0.3588(5) 0.0065(7) 0.100(5) Uani 1 1 d . . . . .
H27A H 0.083921 -0.381244 -0.024848 0.120 Uiso 1 1 calc R U . . .
C28 C 0.1019(6) -0.3060(4) 0.0128(5) 0.080(3) Uani 1 1 d . . . . .
H28A H 0.129315 -0.294112 -0.013752 0.096 Uiso 1 1 calc R U . . .
C29 C 0.1471(5) -0.1876(4) -0.0007(4) 0.057(2) Uani 1 1 d . . . . .
C30 C 0.2076(6) -0.1901(6) -0.0167(5) 0.089(4) Uani 1 1 d . . . . .
H30A H 0.239755 -0.203726 0.010308 0.107 Uiso 1 1 calc R U . . .
C31 C 0.2194(8) -0.1718(6) -0.0734(6) 0.108(5) Uani 1 1 d . . . . .
H31A H 0.259821 -0.172511 -0.083802 0.129 Uiso 1 1 calc R U . . .
C32 C 0.1715(9) -0.1526(7) -0.1144(5) 0.112(5) Uani 1 1 d . . . . .
H32A H 0.179998 -0.141742 -0.152595 0.134 Uiso 1 1 calc R U . . .
C33 C 0.1118(8) -0.1496(6) -0.0994(6) 0.103(4) Uani 1 1 d . . . . .
H33A H 0.080052 -0.136446 -0.127158 0.123 Uiso 1 1 calc R U . . .
C34 C 0.0987(6) -0.1666(5) -0.0409(5) 0.079(3) Uani 1 1 d . . . . .
H34A H 0.058584 -0.163676 -0.029769 0.095 Uiso 1 1 calc R U . . .
C35 C 0.0573(4) 0.0101(4) 0.1086(4) 0.056(2) Uani 1 1 d . . . . .
C36 C 0.0690(5) 0.0062(4) 0.0483(4) 0.066(2) Uani 1 1 d . . . . .
H36A H 0.072036 -0.028050 0.030367 0.079 Uiso 1 1 calc R U . . .
C37 C 0.0758(6) 0.0533(5) 0.0155(5) 0.088(4) Uani 1 1 d . . . . .
H37A H 0.081102 0.050612 -0.025151 0.106 Uiso 1 1 calc R U . . .
C38 C 0.0751(7) 0.1047(5) 0.0422(6) 0.100(4) Uani 1 1 d . . . . .
H38A H 0.081578 0.136098 0.019996 0.120 Uiso 1 1 calc R U . . .
C39 C 0.0641(5) 0.1091(4) 0.1045(5) 0.079(3) Uani 1 1 d . . . . .
H39A H 0.062419 0.143194 0.122867 0.094 Uiso 1 1 calc R U . . .
C40 C 0.0564(5) 0.0623(4) 0.1358(5) 0.066(2) Uani 1 1 d . . . . .
H40A H 0.050249 0.064685 0.176274 0.079 Uiso 1 1 calc R U . . .
C41 C -0.0352(4) -0.0475(4) 0.1681(4) 0.058(2) Uani 1 1 d . . . . .
C42 C -0.0735(5) -0.0050(5) 0.1467(6) 0.086(3) Uani 1 1 d . . . . .
H42A H -0.058382 0.023986 0.125419 0.103 Uiso 1 1 calc R U . . .
C43 C -0.1371(7) -0.0069(7) 0.1583(9) 0.123(6) Uani 1 1 d . . . . .
H43A H -0.164205 0.019924 0.141478 0.148 Uiso 1 1 calc R U . . .
C44 C -0.1597(7) -0.0467(9) 0.1934(9) 0.128(6) Uani 1 1 d . . . . .
H44A H -0.200383 -0.044995 0.203072 0.153 Uiso 1 1 calc R U . . .
C45 C -0.1221(6) -0.0885(7) 0.2136(7) 0.108(5) Uani 1 1 d . . . . .
H45A H -0.137148 -0.116765 0.235897 0.129 Uiso 1 1 calc R U . . .
C46 C -0.0596(5) -0.0890(5) 0.2005(5) 0.075(3) Uani 1 1 d . . . . .
H46A H -0.034121 -0.118144 0.214185 0.090 Uiso 1 1 calc R U . . .
C47 C 0.0430(5) -0.0927(5) 0.3219(5) 0.071(2) Uani 1 1 d . U . . .
C48 C 0.0097(6) -0.0454(6) 0.3351(6) 0.093(3) Uani 1 1 d . U . . .
H48A H 0.023067 -0.011046 0.323808 0.111 Uiso 1 1 calc R U . . .
C49 C -0.0424(7) -0.0498(8) 0.3646(7) 0.115(3) Uani 1 1 d . U . . .
H49A H -0.064766 -0.018765 0.373528 0.138 Uiso 1 1 calc R U . . .
C50 C -0.0611(8) -0.1018(9) 0.3809(8) 0.129(3) Uani 1 1 d . U . . .
H50A H -0.096255 -0.104791 0.401195 0.155 Uiso 1 1 calc R U . . .
C51 C -0.0326(7) -0.1454(8) 0.3694(8) 0.122(3) Uani 1 1 d . U . . .
H51A H -0.047961 -0.179429 0.379389 0.146 Uiso 1 1 calc R U . . .
C52 C 0.0244(6) -0.1414(6) 0.3404(6) 0.095(3) Uani 1 1 d . U . . .
H52A H 0.047706 -0.172740 0.334861 0.114 Uiso 1 1 calc R U . . .
C53 C 0.1460(5) -0.0953(4) 0.4499(4) 0.063(2) Uani 1 1 d . . . . .
C54 C 0.1180(7) -0.0447(6) 0.4619(5) 0.098(4) Uani 1 1 d . . . . .
H54A H 0.127567 -0.013759 0.440416 0.118 Uiso 1 1 calc R U . . .
C55 C 0.0786(8) -0.0402(10) 0.5029(7) 0.138(7) Uani 1 1 d . . . . .
H55A H 0.061620 -0.006169 0.510356 0.166 Uiso 1 1 calc R U . . .
C56 C 0.0628(8) -0.0848(10) 0.5342(7) 0.132(7) Uani 1 1 d . . . . .
H56A H 0.034403 -0.080821 0.562337 0.159 Uiso 1 1 calc R U . . .
C57 C 0.0881(9) -0.1369(8) 0.5251(7) 0.129(6) Uani 1 1 d . . . . .
H57A H 0.076724 -0.167390 0.546430 0.154 Uiso 1 1 calc R U . . .
C58 C 0.1313(8) -0.1413(6) 0.4827(5) 0.106(5) Uani 1 1 d . . . . .
H58A H 0.150032 -0.174869 0.476456 0.127 Uiso 1 1 calc R U . . .
C59 C 0.2684(4) -0.0634(4) 0.4333(4) 0.055(2) Uani 1 1 d . . . . .
C60 C 0.3165(6) -0.0928(6) 0.4626(6) 0.102(4) Uani 1 1 d . . . . .
H60A H 0.316193 -0.130914 0.460035 0.122 Uiso 1 1 calc R U . . .
C61 C 0.3647(8) -0.0671(8) 0.4955(7) 0.131(6) Uani 1 1 d . . . . .
H61A H 0.395995 -0.087605 0.516962 0.157 Uiso 1 1 calc R U . . .
C62 C 0.3669(8) -0.0126(8) 0.4970(7) 0.124(6) Uani 1 1 d . . . . .
H62A H 0.399394 0.004895 0.520328 0.149 Uiso 1 1 calc R U . . .
C63 C 0.3234(9) 0.0171(7) 0.4656(8) 0.153(9) Uani 1 1 d . . . . .
H63A H 0.328207 0.054962 0.463854 0.184 Uiso 1 1 calc R U . . .
C64 C 0.2717(7) -0.0067(5) 0.4358(6) 0.108(5) Uani 1 1 d . . . . .
H64A H 0.239277 0.014720 0.417657 0.130 Uiso 1 1 calc R U . . .
C65 C 0.2982(4) -0.1339(3) 0.3228(3) 0.0487(19) Uani 1 1 d . . . . .
C66 C 0.3390(4) -0.1068(4) 0.3046(4) 0.053(2) Uani 1 1 d . . . . .
C67 C 0.3848(5) -0.0790(4) 0.2738(4) 0.056(2) Uani 1 1 d . . . . .
C68 C 0.4446(4) -0.0648(4) 0.2968(4) 0.058(2) Uani 1 1 d . . . . .
H68A H 0.456955 -0.071892 0.337336 0.070 Uiso 1 1 calc R U . . .
C69 C 0.4882(5) -0.0401(5) 0.2626(4) 0.076(3) Uani 1 1 d . U . . .
C70 C 0.4697(4) -0.0288(4) 0.2012(4) 0.064(2) Uani 1 1 d . . . . .
H70A H 0.497431 -0.012798 0.177371 0.077 Uiso 1 1 calc R U . . .
C71 C 0.4095(4) -0.0419(4) 0.1769(4) 0.055(2) Uani 1 1 d . . . . .
C72 C 0.3680(4) -0.0665(3) 0.2130(3) 0.0496(18) Uani 1 1 d . . . . .
C73 C 0.3735(4) -0.0379(4) 0.1164(4) 0.058(2) Uani 1 1 d . . . . .
C74 C 0.3865(4) -0.0179(4) 0.0604(4) 0.063(2) Uani 1 1 d . . . . .
H74A H 0.425461 -0.003174 0.056006 0.076 Uiso 1 1 calc R U . . .
C75 C 0.3410(4) -0.0202(5) 0.0114(4) 0.065(2) Uani 1 1 d . U . . .
C76 C 0.2813(4) -0.0397(4) 0.0205(4) 0.057(2) Uani 1 1 d . . . . .
H76A H 0.250476 -0.039675 -0.012093 0.068 Uiso 1 1 calc R U . . .
C77 C 0.2663(4) -0.0587(3) 0.0750(4) 0.0493(18) Uani 1 1 d . . . . .
C78 C 0.3154(4) -0.0581(4) 0.1225(4) 0.054(2) Uani 1 1 d . . . . .
C79 C 0.5518(5) -0.0234(7) 0.2927(5) 0.098(3) Uani 1 1 d . U . . .
C80 C 0.5955(6) -0.0127(9) 0.2483(7) 0.140(5) Uani 1 1 d . U . . .
H80A H 0.635141 -0.002271 0.268736 0.211 Uiso 1 1 calc R U . . .
H80B H 0.600189 -0.045278 0.225057 0.211 Uiso 1 1 calc R U . . .
H80C H 0.579679 0.016436 0.221989 0.211 Uiso 1 1 calc R U . . .
C81 C 0.5455(8) 0.0210(10) 0.3406(9) 0.160(5) Uani 1 1 d . U . . .
H81A H 0.515754 0.009276 0.366931 0.240 Uiso 1 1 calc R U . . .
H81B H 0.585123 0.026711 0.363730 0.240 Uiso 1 1 calc R U . . .
H81C H 0.531633 0.054596 0.321200 0.240 Uiso 1 1 calc R U . . .
C82 C 0.5754(7) -0.0665(9) 0.3392(8) 0.157(6) Uani 1 1 d . U . . .
H82A H 0.545060 -0.071779 0.367064 0.235 Uiso 1 1 calc R U . . .
H82B H 0.582044 -0.100441 0.319195 0.235 Uiso 1 1 calc R U . . .
H82C H 0.613826 -0.054276 0.360743 0.235 Uiso 1 1 calc R U . . .
C83 C 0.3522(5) 0.0007(5) -0.0526(4) 0.077(2) Uani 1 1 d . U . . .
C84 C 0.4226(5) 0.0096(6) -0.0566(5) 0.092(3) Uani 1 1 d . U . . .
H84A H 0.444544 -0.024167 -0.047625 0.137 Uiso 1 1 calc R U . . .
H84B H 0.428715 0.021303 -0.096591 0.137 Uiso 1 1 calc R U . . .
H84C H 0.438099 0.037169 -0.028128 0.137 Uiso 1 1 calc R U . . .
C85 C 0.3320(6) -0.0423(7) -0.0995(5) 0.103(4) Uani 1 1 d . U . . .
H85A H 0.356398 -0.074868 -0.091543 0.155 Uiso 1 1 calc R U . . .
H85B H 0.288787 -0.050679 -0.098132 0.155 Uiso 1 1 calc R U . . .
H85C H 0.337929 -0.028465 -0.138781 0.155 Uiso 1 1 calc R U . . .
C86 C 0.3136(6) 0.0511(6) -0.0659(6) 0.106(4) Uani 1 1 d . U . . .
H86A H 0.325959 0.078756 -0.036325 0.159 Uiso 1 1 calc R U . . .
H86B H 0.319594 0.064567 -0.105233 0.159 Uiso 1 1 calc R U . . .
H86C H 0.270452 0.042354 -0.064584 0.159 Uiso 1 1 calc R U . . .
C87 C 0.1675(4) -0.2296(4) 0.3832(4) 0.061(2) Uani 1 1 d . . . . .
C88 C 0.1266(5) -0.2588(4) 0.3992(5) 0.071(3) Uani 1 1 d . . . . .
C89 C 0.0790(6) -0.2911(5) 0.4195(8) 0.121(3) Uani 1 1 d D U . . .
C90 C 0.0743(10) -0.3463(6) 0.4038(12) 0.126(4) Uani 0.593(12) 1 d D U P A 1
H90A H 0.102044 -0.361934 0.379797 0.151 Uiso 0.593(12) 1 calc R U P A 1
C91 C 0.0271(11) -0.3779(6) 0.4248(13) 0.134(4) Uani 0.593(12) 1 d D U P A 1
H91A H 0.023218 -0.414906 0.415035 0.161 Uiso 0.593(12) 1 calc R U P A 1
C93 C -0.0212(9) -0.2961(7) 0.4572(15) 0.139(4) Uani 0.593(12) 1 d D U P A 1
H93A H -0.058431 -0.279288 0.464035 0.167 Uiso 0.593(12) 1 calc R U P A 1
C94 C 0.0298(10) -0.2654(6) 0.4430(14) 0.133(4) Uani 0.593(12) 1 d D U P A 1
H94A H 0.030808 -0.227672 0.449358 0.159 Uiso 0.593(12) 1 calc R U P A 1
C90A C 0.0217(10) -0.2962(15) 0.3851(11) 0.132(5) Uani 0.407(12) 1 d D U P A 2
H90B H 0.015532 -0.279751 0.347325 0.158 Uiso 0.407(12) 1 calc R U P A 2
C91A C -0.0269(10) -0.3256(16) 0.4062(12) 0.137(4) Uani 0.407(12) 1 d D U P A 2
H91B H -0.066229 -0.326753 0.384754 0.164 Uiso 0.407(12) 1 calc R U P A 2
C93A C 0.0353(12) -0.3352(15) 0.5019(9) 0.135(4) Uani 0.407(12) 1 d D U P A 2
H93B H 0.036298 -0.343357 0.542713 0.162 Uiso 0.407(12) 1 calc R U P A 2
C94A C 0.0828(12) -0.3049(15) 0.4805(9) 0.128(5) Uani 0.407(12) 1 d D U P A 2
H94B H 0.116994 -0.293893 0.506726 0.153 Uiso 0.407(12) 1 calc R U P A 2
C92 C -0.0140(7) -0.3531(6) 0.4606(8) 0.141(4) Uani 1 1 d D U . . .
C95 C -0.0051(4) -0.1681(3) 0.1060(4) 0.056(2) Uani 1 1 d . . . . .
C96 C -0.0576(4) -0.1864(4) 0.0948(4) 0.058(2) Uani 1 1 d . . . . .
C97 C -0.1197(3) -0.2066(3) 0.0811(4) 0.065(2) Uani 1 1 d G . . . .
C98 C -0.1304(4) -0.2625(3) 0.0727(6) 0.150(8) Uani 1 1 d G . . . .
H98A H -0.096998 -0.286755 0.075163 0.180 Uiso 1 1 calc R U . . .
C99 C -0.1909(5) -0.2820(3) 0.0605(7) 0.159(9) Uani 1 1 d G . . . .
H99A H -0.197966 -0.319392 0.054910 0.191 Uiso 1 1 calc R U . . .
C100 C -0.2407(3) -0.2457(5) 0.0568(6) 0.142(7) Uani 1 1 d G . . . .
H10B H -0.281206 -0.258807 0.048700 0.170 Uiso 1 1 calc R U . . .
C101 C -0.2301(3) -0.1899(4) 0.0652(7) 0.163(9) Uani 1 1 d G . . . .
H10C H -0.263478 -0.165585 0.062741 0.195 Uiso 1 1 calc R U . . .
C102 C -0.1696(4) -0.1703(3) 0.0774(6) 0.125(6) Uani 1 1 d G . . . .
H10D H -0.162510 -0.132947 0.082994 0.150 Uiso 1 1 calc R U . . .
C103 C 0.2081(4) -0.0796(3) 0.0876(4) 0.0490(18) Uani 1 1 d . . . . .
C104 C 0.1607(4) -0.0973(3) 0.1053(4) 0.0509(19) Uani 1 1 d . . . . .
C13 C 0.2536(7) -0.3912(8) 0.4017(9) 0.134(7) Uani 1 1 d . . . . .
H13A H 0.243710 -0.400915 0.439766 0.161 Uiso 1 1 calc R U . . .
C14 C 0.2659(7) -0.4331(6) 0.3579(11) 0.130(7) Uani 1 1 d . . . . .
H14A H 0.261295 -0.470167 0.366440 0.156 Uiso 1 1 calc R U . . .
H92 H -0.0455(12) -0.3739(11) 0.4760(15) 0.144(7) Uiso 1 1 d D U . . .

loop_
_atom_site_aniso_label
_atom_site_aniso_U_11
_atom_site_aniso_U_22
_atom_site_aniso_U_33
_atom_site_aniso_U_23
_atom_site_aniso_U_13
_atom_site_aniso_U_12
Pt1 0.0493(2) 0.04234(19) 0.03770(17) 0.00272(11) -0.00043(13) 0.00156(12)
Pt2 0.04150(19) 0.04307(19) 0.04465(18) -0.00226(12) -0.00585(13) -0.00194(11)
Au1 0.04799(19) 0.04085(19) 0.04332(18) -0.00266(12) -0.00376(13) 0.00246(12)
Cl1 0.207(5) 0.080(2) 0.191(5) 0.008(3) 0.079(4) -0.004(3)
P1 0.0463(11) 0.0427(10) 0.0416(10) 0.0018(8) -0.0036(8) 0.0027(8)
P2 0.0465(11) 0.0414(10) 0.0437(10) -0.0043(8) -0.0057(8) 0.0033(8)
P3 0.0517(11) 0.0480(11) 0.0422(10) -0.0052(9) -0.0091(9) 0.0033(9)
P4 0.0436(10) 0.0425(10) 0.0480(10) -0.0010(8) -0.0077(8) 0.0032(8)
P5 0.0495(11) 0.0429(10) 0.0422(10) -0.0032(8) -0.0034(8) 0.0058(8)
P6 0.0542(12) 0.0458(11) 0.0365(9) -0.0018(8) -0.0021(8) 0.0025(9)
O1 0.246(11) 0.183(12) 0.342(16) 0.040(13) 0.064(10) 0.046(10)
O2 0.248(12) 0.208(12) 0.228(11) 0.036(10) 0.105(10) -0.063(10)
O3 0.323(15) 0.148(10) 0.243(11) -0.070(10) 0.063(10) -0.041(11)
O4 0.260(13) 0.086(6) 0.192(11) -0.002(6) 0.105(10) -0.030(7)
N1 0.053(4) 0.067(5) 0.046(4) 0.004(3) 0.005(3) -0.013(3)
C1 0.048(4) 0.047(4) 0.047(4) -0.008(3) -0.001(3) 0.001(3)
C2 0.052(5) 0.055(5) 0.044(4) -0.003(4) -0.006(3) 0.004(4)
C3 0.058(5) 0.042(4) 0.044(4) -0.003(3) -0.014(3) 0.001(4)
C4 0.055(5) 0.049(4) 0.042(4) -0.005(3) -0.005(3) 0.000(4)
C5 0.047(4) 0.049(5) 0.060(5) -0.001(4) -0.007(4) 0.001(4)
C6 0.065(6) 0.101(8) 0.068(6) -0.013(6) -0.012(5) 0.019(6)
C7 0.087(9) 0.115(10) 0.087(8) -0.015(8) -0.047(7) 0.011(8)
C8 0.065(7) 0.115(10) 0.116(11) 0.011(9) -0.032(7) -0.009(7)
C9 0.050(6) 0.23(2) 0.095(9) -0.002(11) 0.001(6) 0.001(9)
C10 0.050(6) 0.202(16) 0.064(6) 0.000(8) -0.004(5) -0.001(8)
C11 0.055(5) 0.043(4) 0.067(5) 0.011(4) -0.015(4) 0.008(4)
C12 0.088(8) 0.089(8) 0.099(8) 0.058(7) 0.035(7) 0.026(6)
C15 0.129(12) 0.037(6) 0.152(14) 0.005(7) -0.048(11) 0.009(6)
C16 0.098(9) 0.054(6) 0.093(8) 0.001(5) -0.028(7) 0.014(5)
C17 0.056(5) 0.046(4) 0.058(5) -0.002(4) -0.013(4) -0.003(4)
C18 0.091(8) 0.063(6) 0.077(7) -0.009(5) 0.009(6) -0.015(6)
C19 0.116(11) 0.071(8) 0.139(13) 0.011(8) 0.033(10) -0.033(7)
C20 0.125(12) 0.061(8) 0.120(11) 0.010(8) -0.023(9) -0.036(8)
C21 0.115(10) 0.045(6) 0.106(9) -0.011(6) -0.022(8) 0.007(6)
C22 0.077(7) 0.055(5) 0.079(6) -0.010(5) -0.012(5) 0.007(5)
C23 0.063(6) 0.050(5) 0.063(5) -0.005(4) -0.025(4) 0.003(4)
C24 0.060(6) 0.054(6) 0.100(8) -0.003(5) -0.016(6) 0.001(5)
C25 0.066(7) 0.064(7) 0.158(13) 0.008(8) -0.026(8) -0.001(6)
C26 0.086(9) 0.067(8) 0.151(14) -0.021(9) -0.038(9) 0.000(7)
C27 0.121(12) 0.073(8) 0.094(9) -0.027(7) -0.045(9) 0.014(8)
C28 0.105(8) 0.051(5) 0.074(7) -0.007(5) -0.033(6) 0.012(5)
C29 0.069(6) 0.051(5) 0.049(5) -0.006(4) -0.002(4) 0.008(4)
C30 0.101(9) 0.109(9) 0.058(6) 0.004(6) 0.011(6) 0.027(7)
C31 0.128(12) 0.123(12) 0.078(8) 0.002(7) 0.039(8) 0.023(9)
C32 0.166(16) 0.118(11) 0.052(6) 0.003(7) 0.012(8) 0.045(11)
C33 0.144(14) 0.094(9) 0.066(7) 0.008(7) -0.006(8) 0.023(9)
C34 0.095(8) 0.083(7) 0.056(6) -0.001(5) -0.008(5) 0.010(6)
C35 0.049(5) 0.059(5) 0.056(5) 0.005(4) -0.016(4) 0.003(4)
C36 0.072(6) 0.073(6) 0.049(5) 0.002(4) -0.011(4) -0.010(5)
C37 0.110(9) 0.097(9) 0.054(6) 0.026(6) -0.003(6) -0.001(7)
C38 0.131(11) 0.078(8) 0.083(8) 0.034(7) -0.023(8) -0.017(7)
C39 0.088(7) 0.057(6) 0.086(7) 0.002(5) -0.015(6) -0.002(5)
C40 0.080(6) 0.046(5) 0.067(5) 0.003(4) -0.011(5) 0.009(4)
C41 0.052(5) 0.066(6) 0.053(5) -0.013(4) -0.001(4) 0.002(4)
C42 0.063(6) 0.078(7) 0.111(9) -0.012(6) -0.008(6) 0.018(5)
C43 0.069(8) 0.120(12) 0.180(17) -0.019(12) 0.011(10) 0.038(8)
C44 0.072(9) 0.155(16) 0.160(16) -0.046(13) 0.027(10) -0.001(10)
C45 0.074(8) 0.139(13) 0.111(10) -0.031(10) 0.015(7) -0.013(9)
C46 0.060(6) 0.086(7) 0.078(7) -0.005(6) 0.011(5) -0.001(5)
C47 0.065(5) 0.082(5) 0.067(5) -0.011(4) 0.010(4) 0.004(4)
C48 0.078(5) 0.109(6) 0.094(6) -0.028(5) 0.021(5) 0.017(5)
C49 0.091(6) 0.141(7) 0.120(7) -0.026(7) 0.038(5) 0.023(6)
C50 0.099(7) 0.159(8) 0.137(7) -0.005(7) 0.049(6) 0.013(6)
C51 0.102(7) 0.137(7) 0.133(7) 0.016(7) 0.044(6) -0.001(6)
C52 0.083(6) 0.103(6) 0.102(6) 0.012(6) 0.027(5) 0.006(5)
C53 0.066(6) 0.070(6) 0.052(5) -0.005(4) 0.004(4) 0.005(5)
C54 0.135(11) 0.092(9) 0.073(7) -0.003(6) 0.035(7) 0.029(8)
C55 0.129(13) 0.21(2) 0.077(9) 0.001(11) 0.030(9) 0.070(14)
C56 0.102(11) 0.21(2) 0.088(10) -0.058(12) 0.037(9) -0.004(12)
C57 0.150(15) 0.150(15) 0.098(10) -0.011(10) 0.072(11) -0.028(12)
C58 0.166(14) 0.093(9) 0.064(7) -0.007(6) 0.042(8) 0.000(9)
C59 0.059(5) 0.058(5) 0.045(4) -0.001(4) -0.005(4) -0.006(4)
C60 0.091(9) 0.102(9) 0.100(9) 0.012(8) -0.043(7) -0.015(7)
C61 0.122(12) 0.146(15) 0.108(11) 0.020(10) -0.067(9) -0.037(11)
C62 0.108(11) 0.152(16) 0.098(10) 0.012(10) -0.048(9) -0.049(11)
C63 0.179(17) 0.111(12) 0.147(14) 0.027(11) -0.080(14) -0.081(12)
C64 0.128(12) 0.080(8) 0.103(9) 0.016(7) -0.048(9) -0.021(8)
C65 0.062(5) 0.042(4) 0.041(4) 0.003(3) 0.002(4) 0.006(4)
C66 0.061(5) 0.055(5) 0.043(4) 0.005(4) 0.005(4) 0.000(4)
C67 0.079(6) 0.049(5) 0.041(4) 0.005(4) 0.013(4) 0.002(4)
C68 0.054(5) 0.073(6) 0.045(4) 0.006(4) -0.002(4) -0.002(4)
C69 0.055(5) 0.118(8) 0.053(5) 0.008(5) -0.003(4) -0.010(5)
C70 0.053(5) 0.084(7) 0.054(5) 0.015(5) 0.001(4) -0.015(5)
C71 0.052(5) 0.071(6) 0.040(4) 0.008(4) 0.003(3) 0.003(4)
C72 0.048(4) 0.056(5) 0.044(4) 0.009(4) 0.002(3) -0.003(4)
C73 0.048(5) 0.079(6) 0.044(4) 0.003(4) 0.000(4) -0.003(4)
C74 0.045(5) 0.089(7) 0.056(5) 0.010(5) 0.008(4) -0.009(4)
C75 0.049(4) 0.098(6) 0.049(4) 0.010(4) 0.004(3) 0.003(4)
C76 0.050(5) 0.072(6) 0.047(4) 0.003(4) -0.003(4) -0.002(4)
C77 0.041(4) 0.051(5) 0.055(4) -0.002(4) 0.000(3) 0.002(3)
C78 0.057(5) 0.061(5) 0.044(4) 0.007(4) 0.001(4) -0.007(4)
C79 0.062(5) 0.161(8) 0.068(5) 0.012(5) -0.009(4) -0.024(6)
C80 0.065(7) 0.250(15) 0.102(8) 0.023(9) -0.009(6) -0.048(9)
C81 0.111(11) 0.226(13) 0.136(11) -0.056(10) -0.019(8) -0.044(10)
C82 0.082(9) 0.225(12) 0.151(11) 0.075(10) -0.043(8) -0.032(9)
C83 0.063(5) 0.116(6) 0.052(4) 0.020(4) 0.006(4) -0.004(4)
C84 0.076(6) 0.145(10) 0.056(5) 0.020(6) 0.014(5) -0.011(6)
C85 0.094(8) 0.158(10) 0.058(5) -0.007(6) 0.011(6) -0.017(7)
C86 0.094(7) 0.139(9) 0.087(7) 0.044(6) 0.017(6) 0.010(7)
C87 0.060(5) 0.047(5) 0.073(6) -0.002(4) -0.006(4) 0.002(4)
C88 0.056(5) 0.063(6) 0.096(7) 0.001(5) 0.016(5) -0.012(5)
C89 0.102(6) 0.094(6) 0.168(9) 0.022(6) 0.028(6) -0.022(5)
C90 0.111(8) 0.095(7) 0.174(10) 0.023(8) 0.026(8) -0.028(7)
C91 0.119(8) 0.108(7) 0.179(9) 0.016(7) 0.034(7) -0.039(6)
C93 0.119(7) 0.121(7) 0.183(9) 0.014(7) 0.038(7) -0.031(6)
C94 0.113(8) 0.113(8) 0.177(10) 0.022(8) 0.039(8) -0.019(7)
C90A 0.109(8) 0.110(9) 0.178(10) 0.010(8) 0.028(8) -0.031(8)
C91A 0.116(7) 0.119(8) 0.180(9) 0.010(7) 0.035(7) -0.035(7)
C93A 0.117(8) 0.116(8) 0.177(9) 0.018(8) 0.037(7) -0.027(7)
C94A 0.109(8) 0.107(9) 0.172(10) 0.019(9) 0.034(8) -0.021(8)
C92 0.124(6) 0.121(6) 0.182(8) 0.012(6) 0.033(6) -0.031(5)
C95 0.064(6) 0.049(5) 0.054(5) 0.001(4) -0.001(4) 0.005(4)
C96 0.053(5) 0.053(5) 0.065(5) -0.001(4) -0.012(4) -0.011(4)
C97 0.061(6) 0.061(6) 0.070(6) -0.002(5) -0.005(5) -0.010(4)
C98 0.077(9) 0.105(11) 0.27(2) -0.088(14) 0.029(12) -0.026(8)
C99 0.081(10) 0.126(14) 0.28(3) -0.082(15) 0.037(13) -0.044(9)
C100 0.079(10) 0.156(17) 0.187(18) -0.044(14) 0.003(11) -0.040(10)
C101 0.071(9) 0.138(15) 0.26(3) -0.014(16) -0.047(12) -0.017(9)
C102 0.060(7) 0.101(10) 0.205(19) -0.005(11) -0.020(9) 0.003(7)
C103 0.052(5) 0.048(4) 0.045(4) -0.001(3) -0.002(4) -0.001(4)
C104 0.056(5) 0.048(4) 0.047(4) -0.008(4) -0.002(4) 0.000(4)
C13 0.102(11) 0.117(13) 0.192(18) 0.097(13) 0.054(11) 0.023(9)
C14 0.087(9) 0.066(9) 0.23(2) 0.058(12) -0.024(11) -0.002(7)

loop_
_atom_type_symbol
_atom_type_description
_atom_type_scat_dispersion_real
_atom_type_scat_dispersion_imag
_atom_type_scat_source
C C 0.0033 0.0016 'International Tables Vol C Tables 4.2.6.8 and 6.1.1.4'
H H 0.0000 0.0000 'International Tables Vol C Tables 4.2.6.8 and 6.1.1.4'
N N 0.0061 0.0033 'International Tables Vol C Tables 4.2.6.8 and 6.1.1.4'
P P 0.1023 0.0942 'International Tables Vol C Tables 4.2.6.8 and 6.1.1.4'
Cl Cl 0.1484 0.1585 'International Tables Vol C Tables 4.2.6.8 and 6.1.1.4'
Pt Pt -1.7033 8.3905 'International Tables Vol C Tables 4.2.6.8 and 6.1.1.4'
Au Au -2.0133 8.8022 'International Tables Vol C Tables 4.2.6.8 and 6.1.1.4'
O O 0.0106 0.0060 'International Tables Vol C Tables 4.2.6.8 and 6.1.1.4'

loop_
_geom_angle_atom_site_label_1
_geom_angle_atom_site_label_2
_geom_angle_atom_site_label_3
_geom_angle
C65 Pt1 C87 177.3(3)
C65 Pt1 P6 84.3(2)
C87 Pt1 P6 97.2(3)
C65 Pt1 P1 83.1(2)
C87 Pt1 P1 95.6(3)
P6 Pt1 P1 166.88(8)
C65 Pt1 Au1 91.8(2)
C87 Pt1 Au1 85.9(3)
P6 Pt1 Au1 92.70(5)
P1 Pt1 Au1 91.36(5)
C95 Pt2 C104 169.2(3)
C95 Pt2 P3 94.0(3)
C104 Pt2 P3 82.4(2)
C95 Pt2 P4 94.7(3)
C104 Pt2 P4 88.6(2)
P3 Pt2 P4 170.93(8)
C95 Pt2 Au1 107.0(2)
C104 Pt2 Au1 83.1(2)
P3 Pt2 Au1 88.32(5)
P4 Pt2 Au1 91.64(5)
P5 Au1 P2 171.40(8)
P5 Au1 Pt1 88.15(5)
P2 Au1 Pt1 89.70(5)
P5 Au1 Pt2 89.13(5)
P2 Au1 Pt2 91.01(5)
Pt1 Au1 Pt2 166.325(15)
O4 Cl1 O2 112.8(6)
O4 Cl1 O3 111.1(6)
O2 Cl1 O3 110.1(6)
O4 Cl1 O1 108.5(6)
O2 Cl1 O1 107.8(6)
O3 Cl1 O1 106.3(6)
C11 P1 C5 101.5(4)
C11 P1 C1 107.5(4)
C5 P1 C1 104.7(4)
C11 P1 Pt1 122.2(3)
C5 P1 Pt1 110.1(3)
C1 P1 Pt1 109.3(3)
C17 P2 C2 108.7(4)
C17 P2 C1 106.2(4)
C2 P2 C1 102.5(4)
C17 P2 Au1 117.8(3)
C2 P2 Au1 110.6(3)
C1 P2 Au1 109.9(3)
C29 P3 C23 103.2(4)
C29 P3 C2 104.9(4)
C23 P3 C2 103.1(4)
C29 P3 Pt2 109.1(3)
C23 P3 Pt2 122.9(3)
C2 P3 Pt2 112.1(3)
C41 P4 C35 104.3(4)
C41 P4 C3 107.0(4)
C35 P4 C3 100.1(4)
C41 P4 Pt2 117.8(3)
C35 P4 Pt2 116.4(3)
C3 P4 Pt2 109.4(3)
C47 P5 C3 108.1(5)
C47 P5 C4 105.0(4)
C3 P5 C4 102.3(4)
C47 P5 Au1 117.8(4)
C3 P5 Au1 111.2(3)
C4 P5 Au1 111.2(3)
C53 P6 C59 101.7(4)
C53 P6 C4 105.5(4)
C59 P6 C4 105.4(4)
C53 P6 Pt1 124.9(3)
C59 P6 Pt1 110.0(3)
C4 P6 Pt1 107.9(3)
C72 N1 C78 107.5(7)
P2 C1 P1 113.9(4)
P2 C2 P3 114.0(5)
P5 C3 P4 119.7(4)
P5 C4 P6 113.9(4)
C10 C5 C6 117.5(9)
C10 C5 P1 124.7(7)
C6 C5 P1 117.8(8)
C7 C6 C5 121.1(12)
C6 C7 C8 120.7(12)
C9 C8 C7 119.3(11)
C8 C9 C10 119.9(13)
C5 C10 C9 121.3(11)
C12 C11 C16 119.5(10)
C12 C11 P1 119.1(8)
C16 C11 P1 121.2(8)
C11 C12 C13 120.2(15)
C14 C15 C16 123.8(16)
C11 C16 C15 119.5(14)
C18 C17 C22 120.4(9)
C18 C17 P2 120.2(7)
C22 C17 P2 119.3(8)
C17 C18 C19 119.8(12)
C20 C19 C18 120.1(14)
C19 C20 C21 121.4(12)
C20 C21 C22 119.4(12)
C21 C22 C17 118.6(12)
C28 C23 C24 119.7(10)
C28 C23 P3 120.6(9)
C24 C23 P3 119.6(8)
C23 C24 C25 119.9(12)
C26 C25 C24 119.0(15)
C27 C26 C25 120.5(13)
C26 C27 C28 122.3(14)
C23 C28 C27 118.5(13)
C30 C29 C34 120.5(10)
C30 C29 P3 124.0(7)
C34 C29 P3 115.5(8)
C31 C30 C29 119.4(12)
C32 C31 C30 120.8(15)
C33 C32 C31 120.7(13)
C32 C33 C34 119.8(13)
C29 C34 C33 118.9(12)
C36 C35 C40 119.2(9)
C36 C35 P4 120.5(7)
C40 C35 P4 120.3(7)
C37 C36 C35 119.6(10)
C36 C37 C38 121.2(10)
C37 C38 C39 119.4(10)
C40 C39 C38 118.5(11)
C39 C40 C35 121.9(10)
C42 C41 C46 118.9(10)
C42 C41 P4 121.9(9)
C46 C41 P4 119.2(8)
C41 C42 C43 117.7(13)
C44 C43 C42 122.6(15)
C45 C44 C43 119.1(15)
C44 C45 C46 119.5(16)
C41 C46 C45 122.1(12)
C52 C47 C48 119.0(11)
C52 C47 P5 120.2(9)
C48 C47 P5 120.8(10)
C49 C48 C47 120.3(14)
C48 C49 C50 118.3(14)
C51 C50 C49 123.4(16)
C50 C51 C52 119.2(17)
C47 C52 C51 119.6(14)
C58 C53 C54 118.4(10)
C58 C53 P6 120.5(9)
C54 C53 P6 121.1(9)
C55 C54 C53 121.8(15)
C54 C55 C56 120.6(18)
C55 C56 C57 121.6(14)
C58 C57 C56 117.7(15)
C53 C58 C57 119.9(14)
C60 C59 C64 118.2(10)
C60 C59 P6 119.0(8)
C64 C59 P6 122.8(8)
C61 C60 C59 120.8(14)
C62 C61 C60 119.8(15)
C63 C62 C61 120.8(14)
C62 C63 C64 121.4(15)
C63 C64 C59 118.6(14)
C66 C65 Pt1 177.3(8)
C65 C66 C67 170.7(9)
C68 C67 C72 115.9(8)
C68 C67 C66 127.4(8)
C72 C67 C66 116.6(8)
C67 C68 C69 124.0(8)
C70 C69 C68 118.3(9)
C70 C69 C79 121.6(9)
C68 C69 C79 120.0(9)
C71 C70 C69 119.1(8)
C70 C71 C72 120.3(7)
C70 C71 C73 135.5(8)
C72 C71 C73 104.2(7)
N1 C72 C67 126.3(8)
N1 C72 C71 111.4(7)
C67 C72 C71 122.3(8)
C78 C73 C74 119.4(8)
C78 C73 C71 106.2(7)
C74 C73 C71 134.3(8)
C75 C74 C73 119.6(8)
C74 C75 C76 118.7(8)
C74 C75 C83 122.6(8)
C76 C75 C83 118.6(8)
C77 C76 C75 123.3(8)
C76 C77 C78 115.5(7)
C76 C77 C103 126.8(7)
C78 C77 C103 117.6(7)
C73 C78 N1 110.6(7)
C73 C78 C77 123.3(8)
N1 C78 C77 126.1(8)
C80 C79 C69 111.5(10)
C80 C79 C82 113.1(14)
C69 C79 C82 109.6(12)
C80 C79 C81 117.3(15)
C69 C79 C81 110.6(12)
C82 C79 C81 93.4(13)
C86 C83 C85 108.6(10)
C86 C83 C84 113.7(11)
C85 C83 C84 105.5(10)
C86 C83 C75 108.0(9)
C85 C83 C75 110.3(10)
C84 C83 C75 110.6(8)
C88 C87 Pt1 178.6(9)
C87 C88 C89 177.8(13)
C94 C89 C90 119.7(10)
C90A C89 C94A 118.1(11)
C94 C89 C88 119.1(12)
C90A C89 C88 120.7(14)
C90 C89 C88 119.7(12)
C94A C89 C88 118.8(14)
C89 C90 C91 119.0(11)
C92 C91 C90 119.1(11)
C94 C93 C92 117.2(11)
C89 C94 C93 120.1(11)
C89 C90A C91A 121.1(12)
C92 C91A C90A 117.3(12)
C94A C93A C92 118.5(12)
C93A C94A C89 119.8(12)
C91A C92 C93A 119.3(11)
C91 C92 C93 118.1(11)
C96 C95 Pt2 172.6(8)
C95 C96 C97 178.6(10)
C98 C97 C102 120.0
C98 C97 C96 120.2(6)
C102 C97 C96 119.8(6)
C99 C98 C97 120.0
C100 C99 C98 120.0
C99 C100 C101 120.0
C100 C101 C102 120.0
C101 C102 C97 120.0
C104 C103 C77 172.6(9)
C103 C104 Pt2 166.1(7)
C12 C13 C14 118.4(15)
C15 C14 C13 118.5(13)

loop_
_geom_bond_atom_site_label_1
_geom_bond_atom_site_label_2
_geom_bond_distance
Pt1 C65 2.004(9)
Pt1 C87 2.008(10)
Pt1 P6 2.306(2)
Pt1 P1 2.309(2)
Pt1 Au1 3.0402(5)
Pt2 C95 1.992(10)
Pt2 C104 2.005(9)
Pt2 P3 2.304(2)
Pt2 P4 2.306(2)
Pt2 Au1 3.1259(5)
Au1 P5 2.306(2)
Au1 P2 2.307(2)
Cl1 O4 1.379(7)
Cl1 O2 1.397(8)
Cl1 O3 1.420(8)
Cl1 O1 1.443(9)
P1 C11 1.820(8)
P1 C5 1.843(8)
P1 C1 1.844(8)
P2 C17 1.818(9)
P2 C2 1.830(8)
P2 C1 1.835(8)
P3 C29 1.814(9)
P3 C23 1.829(9)
P3 C2 1.866(8)
P4 C41 1.821(9)
P4 C35 1.831(9)
P4 C3 1.836(7)
P5 C47 1.809(10)
P5 C3 1.816(8)
P5 C4 1.831(8)
P6 C53 1.807(10)
P6 C59 1.834(9)
P6 C4 1.838(8)
N1 C72 1.354(10)
N1 C78 1.392(10)
C5 C10 1.335(14)
C5 C6 1.393(13)
C6 C7 1.342(16)
C7 C8 1.35(2)
C8 C9 1.350(19)
C9 C10 1.383(16)
C11 C12 1.374(14)
C11 C16 1.378(15)
C12 C13 1.388(19)
C15 C14 1.28(2)
C15 C16 1.379(17)
C17 C18 1.351(15)
C17 C22 1.409(14)
C18 C19 1.394(15)
C19 C20 1.35(2)
C20 C21 1.362(19)
C21 C22 1.402(16)
C23 C28 1.367(14)
C23 C24 1.374(15)
C24 C25 1.405(15)
C25 C26 1.38(2)
C26 C27 1.29(2)
C27 C28 1.417(18)
C29 C30 1.395(16)
C29 C34 1.399(14)
C30 C31 1.391(17)
C31 C32 1.38(2)
C32 C33 1.37(2)
C33 C34 1.428(17)
C35 C36 1.400(13)
C35 C40 1.411(13)
C36 C37 1.378(15)
C37 C38 1.389(18)
C38 C39 1.440(17)
C39 C40 1.358(14)
C41 C42 1.378(14)
C41 C46 1.382(14)
C42 C43 1.428(19)
C43 C44 1.37(2)
C44 C45 1.35(2)
C45 C46 1.412(16)
C47 C52 1.336(17)
C47 C48 1.407(16)
C48 C49 1.370(17)
C49 C50 1.39(2)
C50 C51 1.27(2)
C51 C52 1.457(18)
C53 C58 1.395(16)
C53 C54 1.411(15)
C54 C55 1.321(18)
C55 C56 1.36(3)
C56 C57 1.41(3)
C57 C58 1.404(18)
C59 C60 1.369(15)
C59 C64 1.384(15)
C60 C61 1.359(17)
C61 C62 1.33(2)
C62 C63 1.32(2)
C63 C64 1.366(18)
C65 C66 1.206(12)
C66 C67 1.435(12)
C67 C68 1.382(13)
C67 C72 1.401(11)
C68 C69 1.412(13)
C69 C70 1.410(13)
C69 C79 1.518(14)
C70 C71 1.392(12)
C71 C72 1.404(11)
C71 C73 1.487(11)
C73 C78 1.370(12)
C73 C74 1.398(12)
C74 C75 1.390(12)
C75 C76 1.411(12)
C75 C83 1.559(12)
C76 C77 1.373(12)
C77 C78 1.414(11)
C77 C103 1.415(11)
C79 C80 1.466(18)
C79 C82 1.52(2)
C79 C81 1.54(2)
C83 C86 1.498(17)
C83 C85 1.511(17)
C83 C84 1.549(15)
C87 C88 1.219(13)
C88 C89 1.410(14)
C89 C94 1.386(9)
C89 C90A 1.389(9)
C89 C90 1.391(9)
C89 C94A 1.396(9)
C90 C91 1.399(9)
C91 C92 1.397(9)
C93 C94 1.398(9)
C93 C92 1.400(9)
C90A C91A 1.395(9)
C91A C92 1.388(9)
C93A C94A 1.392(9)
C93A C92 1.399(9)
C95 C96 1.220(12)
C96 C97 1.431(10)
C97 C98 1.3900
C97 C102 1.3900
C98 C99 1.3900
C99 C100 1.3900
C100 C101 1.3900
C101 C102 1.3900
C103 C104 1.216(12)
C13 C14 1.46(3)
